data_7123987
loop_
_publ_author_name
'Sen, Sajal'
'Li, Yue'
'Lynch, Vincent'
'Arumugam, Kuppuswamy'
'Sessler, Jonathan L.'
'Arambula, Jonathan'

_publ_section_title
;
 Expanding the biological utility of bis-NHC gold(I) complexes through
 post synthetic carbamate conjugation
;
_journal_name_full 'Chemical Communications'
_journal_paper_doi 10.1039/C9CC05635A
_journal_year 2019
_chemical_formula_moiety 'C27 H36 N2, C14 H18 N2 O, Au 1+, P F6 1-'
_chemical_formula_sum 'C41 H54 Au F6 N4 O P'
_chemical_formula_weight 960.82
_space_group_crystal_system triclinic
_space_group_IT_number 2
_space_group_name_Hall '-P 1'
_space_group_name_H-M_alt 'P -1'
_symmetry_space_group_name_Hall '-P 1'
_symmetry_space_group_name_H-M 'P -1'
_atom_sites_solution_hydrogens geom
_audit_creation_method SHELXL-2016/6
_audit_update_record
;
2019-07-19 deposited with the CCDC.    2019-08-14 downloaded from the CCDC.
;
_cell_angle_alpha 90.340(7)
_cell_angle_beta 110.629(8)
_cell_angle_gamma 92.601(7)
_cell_formula_units_Z 2
_cell_length_a 11.5799(13)
_cell_length_b 12.395(2)
_cell_length_c 15.448
_cell_measurement_reflns_used 5580
_cell_measurement_temperature 100(2)
_cell_measurement_theta_max 20.3
_cell_measurement_theta_min 2.18
_cell_volume 2072.4(4)
_computing_cell_refinement 'Apex II release 2010, Bruker AXS, Inc.'
_computing_data_collection 'Apex II release 2010, Bruker AXS, Inc.'
_computing_data_reduction 'Apex II release 2010, Bruker AXS, Inc.'
_computing_molecular_graphics 'XP SHELXTL/PC, Siemens Analytical'
_computing_publication_material 'SHELXL-2016/6, Sheldrick, G. M.'
_computing_structure_refinement 'Shelxl-2016/6, Sheldrick, G. M.'
_computing_structure_solution
;
SIR2004.  Burla, M. C.; Caliandro, R.; Camalli, M.; Carrozzini, B.; 
Cascarano, G. L.; De Caro, L.; Giacovazzo, C.; Polidori, G.; Spagna, R. 
J. Appl. Cryst. 2005, 38, 381-388.


;
_diffrn_ambient_temperature 100(2)
_diffrn_measured_fraction_theta_full 0.999
_diffrn_measured_fraction_theta_max 0.995
_diffrn_measurement_device_type 'Nonius Kappa CCD with a Bruker Apex II detector'
_diffrn_measurement_method \w-scans
_diffrn_radiation_type MoK\a
_diffrn_radiation_wavelength 0.71073
_diffrn_reflns_av_unetI/netI 0.0878
_diffrn_reflns_Laue_measured_fraction_full 0.999
_diffrn_reflns_Laue_measured_fraction_max 0.995
_diffrn_reflns_limit_h_max 13
_diffrn_reflns_limit_h_min -13
_diffrn_reflns_limit_k_max 14
_diffrn_reflns_limit_k_min -14
_diffrn_reflns_limit_l_max 18
_diffrn_reflns_limit_l_min 0
_diffrn_reflns_number 7565
_diffrn_reflns_point_group_measured_fraction_full 0.999
_diffrn_reflns_point_group_measured_fraction_max 0.995
_diffrn_reflns_theta_full 25.242
_diffrn_reflns_theta_max 25.423
_diffrn_reflns_theta_min 2.191
_diffrn_source 'fine focus sealed tube'
_exptl_absorpt_coefficient_mu 3.651
_exptl_absorpt_correction_T_max 1.00
_exptl_absorpt_correction_T_min 0.800
_exptl_absorpt_correction_type multi-scan
_exptl_absorpt_process_details
;
SADABS. G. M. Sheldrick.
;
_exptl_crystal_colour colorless
_exptl_crystal_density_diffrn 1.540
_exptl_crystal_description plate
_exptl_crystal_F_000 968
_exptl_crystal_size_max 0.260
_exptl_crystal_size_mid 0.110
_exptl_crystal_size_min 0.060
_refine_diff_density_max 0.896
_refine_diff_density_min -1.242
_refine_diff_density_rms 0.160
_refine_ls_extinction_method none
_refine_ls_goodness_of_fit_ref 1.005
_refine_ls_hydrogen_treatment constr
_refine_ls_matrix_type full
_refine_ls_number_parameters 528
_refine_ls_number_reflns 7565
_refine_ls_number_restraints 804
_refine_ls_restrained_S_all 1.092
_refine_ls_R_factor_all 0.0494
_refine_ls_R_factor_gt 0.0398
_refine_ls_shift/su_max 0.003
_refine_ls_shift/su_mean 0.000
_refine_ls_structure_factor_coef Fsqd
_refine_ls_weighting_details 'w=1/[\s^2^(Fo^2^)+(0.0324P)^2^] where P=(Fo^2^+2Fc^2^)/3'
_refine_ls_weighting_scheme calc
_refine_ls_wR_factor_gt 0.0738
_refine_ls_wR_factor_ref 0.0759
_reflns_Friedel_coverage 0.000
_reflns_number_gt 6770
_reflns_number_total 7565
_reflns_threshold_expression 'I > 2\s(I)'
_cod_data_source_file c9cc05635a2.cif
_cod_data_source_block shelx
_cod_database_code 7123987
_shelx_shelxl_version_number 2016/6
_shelx_space_group_comment
;
The symmetry employed for this shelxl refinement is uniquely defined
by the following loop, which should always be used as a source of
symmetry information in preference to the above space-group names.
They are only intended as comments.
;
_shelx_estimated_absorpt_t_min 0.450
_shelx_estimated_absorpt_t_max 0.811

loop_
_space_group_symop_operation_xyz
'x, y, z'
'-x, -y, -z'

loop_
_atom_site_label
_atom_site_type_symbol
_atom_site_fract_x
_atom_site_fract_y
_atom_site_fract_z
_atom_site_U_iso_or_equiv
_atom_site_adp_type
_atom_site_occupancy
_atom_site_site_symmetry_order
_atom_site_calc_flag
_atom_site_refinement_flags_posn
_atom_site_refinement_flags_adp
_atom_site_refinement_flags_occupancy
_atom_site_disorder_assembly
_atom_site_disorder_group
C1 C 0.8115(5) 0.2376(5) 0.6616(4) 0.0108(13) Uani 1 1 d . U . . .
C2 C 0.7355(6) 0.2960(5) 0.5145(5) 0.0144(14) Uani 1 1 d . U . . .
H2 H 0.698928 0.340892 0.463438 0.017 Uiso 1 1 calc R U . . .
C3 C 0.7765(6) 0.1981(5) 0.5113(4) 0.0145(14) Uani 1 1 d . U . . .
H3 H 0.774370 0.159649 0.457320 0.017 Uiso 1 1 calc R U . . .
C4 C 0.7304(6) 0.4190(5) 0.6442(4) 0.0136(14) Uani 1 1 d . U . . .
C5 C 0.6103(6) 0.4309(5) 0.6439(4) 0.0147(14) Uani 1 1 d . U . . .
C6 C 0.5908(6) 0.5261(5) 0.6841(5) 0.0182(15) Uani 1 1 d . U . . .
H6 H 0.511056 0.537738 0.685782 0.022 Uiso 1 1 calc R U . . .
C7 C 0.6839(7) 0.6029(5) 0.7211(5) 0.0231(16) Uani 1 1 d . U . . .
H7 H 0.667414 0.667094 0.747573 0.028 Uiso 1 1 calc R U . . .
C8 C 0.8016(6) 0.5893(5) 0.7210(5) 0.0214(15) Uani 1 1 d . U . . .
H8 H 0.865607 0.643095 0.748264 0.026 Uiso 1 1 calc R U . . .
C9 C 0.8259(6) 0.4962(5) 0.6804(5) 0.0181(14) Uani 1 1 d . U . . .
C10 C 0.5090(6) 0.3430(5) 0.6045(4) 0.0154(13) Uani 1 1 d . U . . .
H10 H 0.530402 0.300009 0.557750 0.018 Uiso 1 1 calc R U . . .
C11 C 0.3831(6) 0.3893(6) 0.5551(5) 0.0274(17) Uani 1 1 d . U . . .
H11A H 0.323886 0.331165 0.521402 0.041 Uiso 1 1 calc R U . . .
H11B H 0.390681 0.443869 0.511498 0.041 Uiso 1 1 calc R U . . .
H11C H 0.353950 0.422733 0.600815 0.041 Uiso 1 1 calc R U . . .
C12 C 0.5050(6) 0.2665(5) 0.6810(5) 0.0232(16) Uani 1 1 d . U . . .
H12A H 0.479495 0.305571 0.726040 0.035 Uiso 1 1 calc R U . . .
H12B H 0.587280 0.239274 0.712040 0.035 Uiso 1 1 calc R U . . .
H12C H 0.445805 0.205733 0.653830 0.035 Uiso 1 1 calc R U . . .
C13 C 0.9537(6) 0.4855(5) 0.6744(5) 0.0238(15) Uani 1 1 d . U . . .
H13 H 0.958270 0.410177 0.652855 0.029 Uiso 1 1 calc R U . . .
C14 C 0.9713(7) 0.5632(6) 0.6028(6) 0.0372(19) Uani 1 1 d . U . . .
H14A H 0.904483 0.549402 0.543159 0.056 Uiso 1 1 calc R U . . .
H14B H 1.050912 0.551996 0.595866 0.056 Uiso 1 1 calc R U . . .
H14C H 0.969912 0.637863 0.623452 0.056 Uiso 1 1 calc R U . . .
C15 C 1.0548(7) 0.5041(7) 0.7679(6) 0.045(2) Uani 1 1 d . U . . .
H15A H 1.054123 0.578488 0.789541 0.067 Uiso 1 1 calc R U . . .
H15B H 1.135105 0.492216 0.762416 0.067 Uiso 1 1 calc R U . . .
H15C H 1.040837 0.453725 0.812249 0.067 Uiso 1 1 calc R U . . .
C16 C 0.8806(5) 0.0605(5) 0.6307(4) 0.0109(13) Uani 1 1 d . U . . .
C17 C 0.8081(6) -0.0261(5) 0.6433(4) 0.0118(13) Uani 1 1 d . U . . .
C18 C 0.8652(6) -0.1232(5) 0.6720(5) 0.0185(14) Uani 1 1 d . U . . .
H18 H 0.818394 -0.184719 0.680275 0.022 Uiso 1 1 calc R U . . .
C19 C 0.9898(6) -0.1293(5) 0.6885(4) 0.0187(14) Uani 1 1 d . U . . .
H19 H 1.028223 -0.195549 0.707550 0.022 Uiso 1 1 calc R U . . .
C20 C 1.0603(6) -0.0397(5) 0.6775(5) 0.0213(15) Uani 1 1 d . U . . .
H20 H 1.146506 -0.044806 0.690941 0.026 Uiso 1 1 calc R U . . .
C21 C 1.0045(6) 0.0579(5) 0.6467(4) 0.0148(14) Uani 1 1 d . U . . .
C22 C 0.6722(6) -0.0200(5) 0.6299(4) 0.0178(14) Uani 1 1 d . U . . .
H22 H 0.644721 0.051390 0.602355 0.021 Uiso 1 1 calc R U . . .
C23 C 0.6530(7) -0.0248(6) 0.7227(5) 0.0244(16) Uani 1 1 d . U . . .
H23A H 0.565747 -0.015377 0.712972 0.037 Uiso 1 1 calc R U . . .
H23B H 0.703986 0.032887 0.764136 0.037 Uiso 1 1 calc R U . . .
H23C H 0.676813 -0.095018 0.750434 0.037 Uiso 1 1 calc R U . . .
C24 C 0.5928(6) -0.1083(6) 0.5629(5) 0.0254(17) Uani 1 1 d . U . . .
H24A H 0.618277 -0.179348 0.587976 0.038 Uiso 1 1 calc R U . . .
H24B H 0.603505 -0.101307 0.502974 0.038 Uiso 1 1 calc R U . . .
H24C H 0.505737 -0.100735 0.554772 0.038 Uiso 1 1 calc R U . . .
C25 C 1.0828(6) 0.1539(5) 0.6339(5) 0.0176(15) Uani 1 1 d . U . . .
H25 H 1.025744 0.210799 0.601339 0.021 Uiso 1 1 calc R U . . .
C26 C 1.1684(8) 0.2018(7) 0.7276(5) 0.040(2) Uani 1 1 d . U . . .
H26A H 1.118588 0.226715 0.762879 0.061 Uiso 1 1 calc R U . . .
H26B H 1.218508 0.262888 0.717452 0.061 Uiso 1 1 calc R U . . .
H26C H 1.222712 0.146413 0.762296 0.061 Uiso 1 1 calc R U . . .
C27 C 1.1584(7) 0.1245(6) 0.5746(5) 0.0338(18) Uani 1 1 d . U . . .
H27A H 1.222192 0.075497 0.608465 0.051 Uiso 1 1 calc R U . . .
H27B H 1.197682 0.190296 0.560214 0.051 Uiso 1 1 calc R U . . .
H27C H 1.103939 0.088858 0.516928 0.051 Uiso 1 1 calc R U . . .
C28 C 0.9111(6) 0.2051(5) 0.9359(4) 0.0154(14) Uani 1 1 d . U . . .
C29 C 0.9048(6) 0.2033(6) 1.0794(5) 0.0218(15) Uani 1 1 d . U . . .
H29 H 0.876337 0.212838 1.129413 0.026 Uiso 1 1 calc R U . . .
C30 C 1.0099(6) 0.1599(6) 1.0836(5) 0.0212(16) Uani 1 1 d . U . . .
H30 H 1.071404 0.134289 1.137268 0.025 Uiso 1 1 calc R U . . .
C31 C 0.7260(6) 0.2830(5) 0.9555(4) 0.0144(13) Uani 1 1 d . U . . .
C32 C 0.6215(6) 0.2172(5) 0.9427(4) 0.0172(14) Uani 1 1 d . U . . .
C33 C 0.5099(6) 0.2672(6) 0.9169(4) 0.0189(13) Uani 1 1 d . U . . .
H33 H 0.436452 0.224763 0.909314 0.023 Uiso 1 1 calc R U . . .
C34 C 0.5024(6) 0.3771(5) 0.9019(4) 0.0175(14) Uani 1 1 d . U . . .
C35 C 0.6107(6) 0.4385(5) 0.9133(4) 0.0181(14) Uani 1 1 d . U . . .
H35 H 0.606785 0.513662 0.901703 0.022 Uiso 1 1 calc R U . . .
C36 C 0.7241(6) 0.3917(5) 0.9414(5) 0.0173(14) Uani 1 1 d . U . . .
C37 C 0.6260(6) 0.0972(5) 0.9581(5) 0.0263(16) Uani 1 1 d . U . . .
H37A H 0.682949 0.066714 0.931369 0.039 Uiso 1 1 calc R U . . .
H37B H 0.543244 0.062990 0.928322 0.039 Uiso 1 1 calc R U . . .
H37C H 0.654823 0.083900 1.024645 0.039 Uiso 1 1 calc R U . . .
C38 C 0.3812(6) 0.4296(6) 0.8715(5) 0.0257(16) Uani 1 1 d . U . . .
H38A H 0.390676 0.498905 0.904719 0.039 Uiso 1 1 calc R U . . .
H38B H 0.319754 0.382469 0.885107 0.039 Uiso 1 1 calc R U . . .
H38C H 0.353846 0.441682 0.804849 0.039 Uiso 1 1 calc R U . . .
C39 C 0.8397(6) 0.4613(5) 0.9548(5) 0.0244(17) Uani 1 1 d . U . . .
H39A H 0.901235 0.448414 1.015821 0.037 Uiso 1 1 calc R U . . .
H39B H 0.819830 0.537555 0.950695 0.037 Uiso 1 1 calc R U . . .
H39C H 0.872997 0.443146 0.906702 0.037 Uiso 1 1 calc R U . . .
C40 C 1.1120(6) 0.1183(6) 0.9696(5) 0.0231(16) Uani 1 1 d . U . . .
H40A H 1.081315 0.101715 0.902333 0.028 Uiso 1 1 calc R U . . .
H40B H 1.137947 0.050175 1.002323 0.028 Uiso 1 1 calc R U . . .
C41 C 1.2210(7) 0.1962(7) 0.9931(5) 0.0326(18) Uani 1 1 d . U . . .
H41A H 1.284249 0.166386 0.971424 0.039 Uiso 1 1 calc R U . . .
H41B H 1.195637 0.264888 0.961157 0.039 Uiso 1 1 calc R U . . .
N1 N 0.7565(4) 0.3200(4) 0.6066(4) 0.0126(11) Uani 1 1 d . U . . .
N2 N 0.8231(4) 0.1625(4) 0.6017(4) 0.0100(11) Uani 1 1 d . U . . .
N3 N 0.8449(5) 0.2319(4) 0.9888(4) 0.0180(12) Uani 1 1 d . U . . .
N4 N 1.0117(5) 0.1596(4) 0.9947(4) 0.0177(12) Uani 1 1 d . U . . .
O1 O 1.2712(5) 0.2157(6) 1.0887(4) 0.0585(18) Uani 1 1 d . U . . .
H1O H 1.213840 0.222571 1.109393 0.088 Uiso 1 1 calc R U . . .
F1 F 0.5963(6) 0.1393(4) 0.1789(4) 0.058(2) Uani 0.74 1 d D U P A 1
F2 F 0.6669(4) 0.3777(3) 0.2859(3) 0.0302(13) Uani 0.74 1 d D U P A 1
F3 F 0.5494(6) 0.2227(5) 0.2982(4) 0.049(2) Uani 0.74 1 d D U P A 1
F4 F 0.5093(4) 0.3083(4) 0.1557(4) 0.0422(15) Uani 0.74 1 d D U P A 1
F5 F 0.7141(4) 0.2942(4) 0.1687(3) 0.0375(14) Uani 0.74 1 d D U P A 1
F6 F 0.7572(5) 0.2104(5) 0.3114(4) 0.0514(19) Uani 0.74 1 d D U P A 1
P1 P 0.6322(2) 0.2578(2) 0.23347(17) 0.0180(6) Uani 0.74 1 d D U P A 1
F1A F 0.6096(18) 0.3235(11) 0.1707(12) 0.093(8) Uiso 0.26 1 d D . P B 2
F2A F 0.6453(13) 0.1025(9) 0.2909(9) 0.038(4) Uiso 0.26 1 d D . P B 2
F3A F 0.7112(14) 0.1645(14) 0.1721(11) 0.078(7) Uiso 0.26 1 d D . P B 2
F4A F 0.7520(10) 0.2637(10) 0.3081(8) 0.017(4) Uiso 0.26 1 d D . P B 2
F5A F 0.5484(13) 0.2593(12) 0.2884(10) 0.018(5) Uiso 0.26 1 d D . P B 2
F6A F 0.4992(10) 0.1569(11) 0.1523(8) 0.032(4) Uiso 0.26 1 d D . P B 2
P1A P 0.6268(8) 0.2104(7) 0.2283(6) 0.030(3) Uiso 0.26 1 d D . P B 2
Au1 Au 0.86301(2) 0.22483(2) 0.79894(2) 0.01225(7) Uani 1 1 d . U . . .

loop_
_atom_site_aniso_label
_atom_site_aniso_U_11
_atom_site_aniso_U_22
_atom_site_aniso_U_33
_atom_site_aniso_U_23
_atom_site_aniso_U_13
_atom_site_aniso_U_12
C1 0.009(3) 0.008(3) 0.019(3) -0.003(2) 0.011(3) -0.005(2)
C2 0.018(3) 0.017(3) 0.008(3) -0.002(2) 0.006(3) -0.001(3)
C3 0.018(3) 0.016(3) 0.011(3) -0.005(2) 0.006(3) -0.002(3)
C4 0.017(3) 0.008(3) 0.017(3) 0.000(3) 0.006(3) 0.004(2)
C5 0.017(3) 0.015(3) 0.010(3) 0.004(3) 0.002(3) 0.004(2)
C6 0.016(3) 0.017(3) 0.024(4) 0.008(3) 0.009(3) 0.008(2)
C7 0.030(3) 0.015(3) 0.024(4) -0.002(3) 0.009(3) 0.007(3)
C8 0.025(3) 0.018(3) 0.020(4) -0.001(3) 0.006(3) 0.002(3)
C9 0.018(3) 0.013(3) 0.019(4) 0.005(3) 0.000(3) 0.008(2)
C10 0.014(3) 0.022(3) 0.012(3) 0.001(3) 0.006(3) 0.005(2)
C11 0.023(3) 0.023(4) 0.033(4) 0.010(3) 0.004(3) 0.007(3)
C12 0.024(4) 0.023(4) 0.020(4) 0.007(3) 0.005(3) -0.003(3)
C13 0.013(3) 0.019(3) 0.038(4) -0.006(3) 0.007(3) 0.000(3)
C14 0.030(4) 0.039(4) 0.050(5) -0.005(4) 0.024(4) 0.002(4)
C15 0.020(4) 0.056(5) 0.055(5) -0.006(4) 0.007(3) 0.007(4)
C16 0.012(3) 0.009(3) 0.008(3) -0.005(2) 0.000(2) 0.001(2)
C17 0.016(3) 0.014(3) 0.005(3) 0.000(2) 0.003(2) 0.000(2)
C18 0.025(3) 0.016(3) 0.014(3) 0.004(3) 0.006(3) 0.001(3)
C19 0.025(3) 0.014(3) 0.014(3) 0.007(3) 0.001(3) 0.005(3)
C20 0.018(3) 0.020(3) 0.020(4) 0.000(3) 0.000(3) 0.002(3)
C21 0.013(3) 0.019(3) 0.011(3) 0.000(3) 0.002(3) 0.002(2)
C22 0.022(3) 0.016(3) 0.017(3) -0.006(3) 0.009(3) -0.004(3)
C23 0.028(4) 0.023(4) 0.021(4) -0.008(3) 0.009(3) -0.014(3)
C24 0.020(4) 0.026(4) 0.026(4) 0.001(3) 0.005(3) -0.003(3)
C25 0.013(3) 0.013(3) 0.026(4) -0.006(3) 0.005(3) -0.001(3)
C26 0.044(5) 0.044(5) 0.031(4) -0.019(4) 0.013(4) -0.022(4)
C27 0.044(5) 0.039(4) 0.025(4) -0.011(3) 0.020(4) -0.010(4)
C28 0.012(3) 0.012(3) 0.019(3) -0.001(3) 0.002(2) -0.001(3)
C29 0.016(3) 0.032(4) 0.017(3) 0.002(3) 0.005(3) 0.001(3)
C30 0.020(3) 0.031(4) 0.012(3) 0.005(3) 0.005(3) 0.003(3)
C31 0.012(3) 0.021(3) 0.011(3) -0.002(3) 0.005(3) 0.002(2)
C32 0.014(3) 0.027(3) 0.012(3) -0.001(3) 0.005(3) 0.000(2)
C33 0.016(3) 0.024(3) 0.020(3) -0.007(3) 0.011(3) -0.005(2)
C34 0.017(3) 0.021(3) 0.012(3) -0.005(3) 0.002(3) 0.003(2)
C35 0.024(3) 0.017(3) 0.017(3) -0.003(3) 0.011(3) 0.002(2)
C36 0.018(3) 0.024(3) 0.010(3) -0.007(3) 0.006(3) -0.005(2)
C37 0.018(4) 0.028(3) 0.031(4) 0.004(3) 0.007(3) -0.001(3)
C38 0.019(3) 0.032(4) 0.026(4) 0.001(3) 0.008(3) 0.006(3)
C39 0.021(4) 0.023(4) 0.030(4) -0.007(3) 0.011(3) -0.004(3)
C40 0.019(3) 0.032(4) 0.019(4) 0.008(3) 0.006(3) 0.010(3)
C41 0.026(4) 0.047(4) 0.028(4) -0.003(3) 0.014(3) -0.004(3)
N1 0.011(3) 0.009(2) 0.018(3) -0.003(2) 0.005(2) -0.002(2)
N2 0.007(2) 0.008(2) 0.014(3) -0.0039(19) 0.003(2) -0.0018(19)
N3 0.012(2) 0.024(3) 0.015(3) 0.000(2) 0.001(2) 0.002(2)
N4 0.014(3) 0.020(3) 0.017(3) 0.001(2) 0.004(2) 0.002(2)
O1 0.028(3) 0.117(5) 0.026(3) -0.018(3) 0.007(3) -0.016(3)
F1 0.110(6) 0.026(3) 0.045(5) -0.009(3) 0.038(4) -0.010(3)
F2 0.036(3) 0.032(3) 0.023(3) -0.003(2) 0.011(3) 0.005(3)
F3 0.070(5) 0.034(4) 0.061(5) 0.002(4) 0.046(4) -0.005(4)
F4 0.025(3) 0.047(4) 0.046(4) 0.007(3) 0.000(3) 0.009(3)
F5 0.032(3) 0.063(4) 0.027(3) 0.001(3) 0.022(3) 0.005(3)
F6 0.068(4) 0.044(4) 0.045(4) 0.013(3) 0.017(3) 0.045(4)
P1 0.0193(15) 0.0225(17) 0.0150(13) 0.0011(12) 0.0090(10) 0.0042(12)
Au1 0.01160(13) 0.01375(11) 0.01121(11) -0.00320(11) 0.00388(11) 0.00024(8)

loop_
_atom_type_symbol
_atom_type_description
_atom_type_scat_dispersion_real
_atom_type_scat_dispersion_imag
_atom_type_scat_source
C C 0.0033 0.0016 'International Tables Vol C Tables 4.2.6.8 and 6.1.1.4'
H H 0.0000 0.0000 'International Tables Vol C Tables 4.2.6.8 and 6.1.1.4'
N N 0.0061 0.0033 'International Tables Vol C Tables 4.2.6.8 and 6.1.1.4'
O O 0.0106 0.0060 'International Tables Vol C Tables 4.2.6.8 and 6.1.1.4'
F F 0.0171 0.0103 'International Tables Vol C Tables 4.2.6.8 and 6.1.1.4'
P P 0.1023 0.0942 'International Tables Vol C Tables 4.2.6.8 and 6.1.1.4'
Au Au -2.0133 8.8022 'International Tables Vol C Tables 4.2.6.8 and 6.1.1.4'

loop_
_geom_angle_atom_site_label_1
_geom_angle_atom_site_label_2
_geom_angle_atom_site_label_3
_geom_angle
N2 C1 N1 104.2(5)
N2 C1 Au1 126.3(5)
N1 C1 Au1 129.5(4)
C3 C2 N1 106.8(6)
C3 C2 H2 126.6
N1 C2 H2 126.6
C2 C3 N2 107.2(6)
C2 C3 H3 126.4
N2 C3 H3 126.4
C9 C4 C5 123.5(6)
C9 C4 N1 118.1(5)
C5 C4 N1 118.3(5)
C6 C5 C4 116.2(6)
C6 C5 C10 122.3(6)
C4 C5 C10 121.5(5)
C7 C6 C5 121.3(6)
C7 C6 H6 119.3
C5 C6 H6 119.3
C6 C7 C8 121.5(6)
C6 C7 H7 119.2
C8 C7 H7 119.2
C7 C8 C9 119.6(6)
C7 C8 H8 120.2
C9 C8 H8 120.2
C4 C9 C8 117.8(6)
C4 C9 C13 122.9(6)
C8 C9 C13 119.2(6)
C5 C10 C11 112.2(5)
C5 C10 C12 110.0(5)
C11 C10 C12 111.4(5)
C5 C10 H10 107.7
C11 C10 H10 107.7
C12 C10 H10 107.7
C10 C11 H11A 109.5
C10 C11 H11B 109.5
H11A C11 H11B 109.5
C10 C11 H11C 109.5
H11A C11 H11C 109.5
H11B C11 H11C 109.5
C10 C12 H12A 109.5
C10 C12 H12B 109.5
H12A C12 H12B 109.5
C10 C12 H12C 109.5
H12A C12 H12C 109.5
H12B C12 H12C 109.5
C15 C13 C9 111.5(6)
C15 C13 C14 111.4(6)
C9 C13 C14 109.9(5)
C15 C13 H13 108.0
C9 C13 H13 107.9
C14 C13 H13 108.0
C13 C14 H14A 109.5
C13 C14 H14B 109.5
H14A C14 H14B 109.5
C13 C14 H14C 109.5
H14A C14 H14C 109.5
H14B C14 H14C 109.5
C13 C15 H15A 109.5
C13 C15 H15B 109.5
H15A C15 H15B 109.5
C13 C15 H15C 109.5
H15A C15 H15C 109.5
H15B C15 H15C 109.5
C21 C16 C17 124.4(6)
C21 C16 N2 117.2(5)
C17 C16 N2 118.4(5)
C16 C17 C18 117.6(5)
C16 C17 C22 123.7(5)
C18 C17 C22 118.7(6)
C19 C18 C17 119.7(6)
C19 C18 H18 120.2
C17 C18 H18 120.2
C18 C19 C20 121.1(6)
C18 C19 H19 119.5
C20 C19 H19 119.5
C19 C20 C21 120.3(6)
C19 C20 H20 119.9
C21 C20 H20 119.9
C16 C21 C20 116.9(6)
C16 C21 C25 123.8(5)
C20 C21 C25 119.3(6)
C17 C22 C23 110.8(5)
C17 C22 C24 111.7(5)
C23 C22 C24 111.0(5)
C17 C22 H22 107.7
C23 C22 H22 107.7
C24 C22 H22 107.7
C22 C23 H23A 109.5
C22 C23 H23B 109.5
H23A C23 H23B 109.5
C22 C23 H23C 109.5
H23A C23 H23C 109.5
H23B C23 H23C 109.5
C22 C24 H24A 109.5
C22 C24 H24B 109.5
H24A C24 H24B 109.5
C22 C24 H24C 109.5
H24A C24 H24C 109.5
H24B C24 H24C 109.5
C21 C25 C27 112.0(5)
C21 C25 C26 111.1(6)
C27 C25 C26 110.0(6)
C21 C25 H25 107.8
C27 C25 H25 107.8
C26 C25 H25 107.8
C25 C26 H26A 109.5
C25 C26 H26B 109.5
H26A C26 H26B 109.5
C25 C26 H26C 109.5
H26A C26 H26C 109.5
H26B C26 H26C 109.5
C25 C27 H27A 109.5
C25 C27 H27B 109.5
H27A C27 H27B 109.5
C25 C27 H27C 109.5
H27A C27 H27C 109.5
H27B C27 H27C 109.5
N4 C28 N3 104.8(5)
N4 C28 Au1 128.8(5)
N3 C28 Au1 126.4(5)
C30 C29 N3 107.4(6)
C30 C29 H29 126.3
N3 C29 H29 126.3
C29 C30 N4 106.4(6)
C29 C30 H30 126.8
N4 C30 H30 126.8
C36 C31 C32 123.8(6)
C36 C31 N3 119.1(6)
C32 C31 N3 117.0(5)
C31 C32 C33 116.7(6)
C31 C32 C37 122.8(6)
C33 C32 C37 120.5(6)
C34 C33 C32 122.0(6)
C34 C33 H33 119.0
C32 C33 H33 119.0
C33 C34 C35 118.5(6)
C33 C34 C38 121.5(6)
C35 C34 C38 120.0(6)
C36 C35 C34 121.0(6)
C36 C35 H35 119.5
C34 C35 H35 119.5
C31 C36 C35 117.9(6)
C31 C36 C39 122.6(6)
C35 C36 C39 119.5(6)
C32 C37 H37A 109.5
C32 C37 H37B 109.5
H37A C37 H37B 109.5
C32 C37 H37C 109.5
H37A C37 H37C 109.5
H37B C37 H37C 109.5
C34 C38 H38A 109.5
C34 C38 H38B 109.5
H38A C38 H38B 109.5
C34 C38 H38C 109.5
H38A C38 H38C 109.5
H38B C38 H38C 109.5
C36 C39 H39A 109.5
C36 C39 H39B 109.5
H39A C39 H39B 109.5
C36 C39 H39C 109.5
H39A C39 H39C 109.5
H39B C39 H39C 109.5
N4 C40 C41 112.7(6)
N4 C40 H40A 109.1
C41 C40 H40A 109.1
N4 C40 H40B 109.1
C41 C40 H40B 109.1
H40A C40 H40B 107.8
O1 C41 C40 110.3(6)
O1 C41 H41A 109.6
C40 C41 H41A 109.6
O1 C41 H41B 109.6
C40 C41 H41B 109.6
H41A C41 H41B 108.1
C1 N1 C2 111.0(5)
C1 N1 C4 122.0(5)
C2 N1 C4 126.9(5)
C1 N2 C3 110.8(5)
C1 N2 C16 123.3(5)
C3 N2 C16 125.8(5)
C28 N3 C29 110.3(5)
C28 N3 C31 125.3(5)
C29 N3 C31 124.4(5)
C28 N4 C30 111.0(5)
C28 N4 C40 125.2(6)
C30 N4 C40 123.7(6)
C41 O1 H1O 109.5
F1 P1 F2 178.7(3)
F1 P1 F5 90.3(3)
F2 P1 F5 89.0(3)
F1 P1 F6 91.2(3)
F2 P1 F6 89.9(3)
F5 P1 F6 90.0(3)
F1 P1 F4 90.1(3)
F2 P1 F4 88.9(3)
F5 P1 F4 89.1(3)
F6 P1 F4 178.5(4)
F1 P1 F3 90.2(3)
F2 P1 F3 90.5(3)
F5 P1 F3 179.3(3)
F6 P1 F3 90.5(3)
F4 P1 F3 90.5(3)
F2A P1A F3A 91.6(7)
F2A P1A F6A 91.3(7)
F3A P1A F6A 92.4(8)
F2A P1A F5A 88.4(7)
F3A P1A F5A 177.1(9)
F6A P1A F5A 90.5(7)
F2A P1A F4A 87.4(7)
F3A P1A F4A 89.9(7)
F6A P1A F4A 177.4(8)
F5A P1A F4A 87.3(7)
F2A P1A F1A 176.6(9)
F3A P1A F1A 90.8(8)
F6A P1A F1A 90.9(8)
F5A P1A F1A 89.1(8)
F4A P1A F1A 90.2(8)
C1 Au1 C28 177.4(3)

loop_
_geom_bond_atom_site_label_1
_geom_bond_atom_site_label_2
_geom_bond_distance
C1 N2 1.352(8)
C1 N1 1.363(8)
C1 Au1 2.001(6)
C2 C3 1.330(9)
C2 N1 1.384(8)
C2 H2 0.9500
C3 N2 1.391(8)
C3 H3 0.9500
C4 C9 1.383(9)
C4 C5 1.403(9)
C4 N1 1.444(8)
C5 C6 1.394(9)
C5 C10 1.519(9)
C6 C7 1.364(9)
C6 H6 0.9500
C7 C8 1.382(10)
C7 H7 0.9500
C8 C9 1.396(9)
C8 H8 0.9500
C9 C13 1.526(9)
C10 C11 1.528(9)
C10 C12 1.532(9)
C10 H10 1.0000
C11 H11A 0.9800
C11 H11B 0.9800
C11 H11C 0.9800
C12 H12A 0.9800
C12 H12B 0.9800
C12 H12C 0.9800
C13 C15 1.513(10)
C13 C14 1.532(10)
C13 H13 1.0000
C14 H14A 0.9800
C14 H14B 0.9800
C14 H14C 0.9800
C15 H15A 0.9800
C15 H15B 0.9800
C15 H15C 0.9800
C16 C21 1.370(8)
C16 C17 1.390(9)
C16 N2 1.454(8)
C17 C18 1.398(9)
C17 C22 1.519(9)
C18 C19 1.381(9)
C18 H18 0.9500
C19 C20 1.395(9)
C19 H19 0.9500
C20 C21 1.403(9)
C20 H20 0.9500
C21 C25 1.519(9)
C22 C23 1.527(9)
C22 C24 1.529(9)
C22 H22 1.0000
C23 H23A 0.9800
C23 H23B 0.9800
C23 H23C 0.9800
C24 H24A 0.9800
C24 H24B 0.9800
C24 H24C 0.9800
C25 C27 1.527(9)
C25 C26 1.534(9)
C25 H25 1.0000
C26 H26A 0.9800
C26 H26B 0.9800
C26 H26C 0.9800
C27 H27A 0.9800
C27 H27B 0.9800
C27 H27C 0.9800
C28 N4 1.349(8)
C28 N3 1.351(8)
C28 Au1 2.009(7)
C29 C30 1.333(9)
C29 N3 1.382(8)
C29 H29 0.9500
C30 N4 1.381(9)
C30 H30 0.9500
C31 C36 1.366(9)
C31 C32 1.381(9)
C31 N3 1.465(8)
C32 C33 1.388(9)
C32 C37 1.508(9)
C33 C34 1.384(9)
C33 H33 0.9500
C34 C35 1.393(9)
C34 C38 1.494(9)
C35 C36 1.386(9)
C35 H35 0.9500
C36 C39 1.509(9)
C37 H37A 0.9800
C37 H37B 0.9800
C37 H37C 0.9800
C38 H38A 0.9800
C38 H38B 0.9800
C38 H38C 0.9800
C39 H39A 0.9800
C39 H39B 0.9800
C39 H39C 0.9800
C40 N4 1.459(9)
C40 C41 1.490(10)
C40 H40A 0.9900
C40 H40B 0.9900
C41 O1 1.398(9)
C41 H41A 0.9900
C41 H41B 0.9900
O1 H1O 0.8400
F1 P1 1.650(5)
F2 P1 1.653(5)
F3 P1 1.659(5)
F4 P1 1.657(5)
F5 P1 1.656(5)
F6 P1 1.657(5)
F1A P1A 1.647(9)
F2A P1A 1.633(9)
F3A P1A 1.636(9)
F4A P1A 1.644(9)
F5A P1A 1.640(9)
F6A P1A 1.637(9)

loop_
_geom_torsion_atom_site_label_1
_geom_torsion_atom_site_label_2
_geom_torsion_atom_site_label_3
_geom_torsion_atom_site_label_4
_geom_torsion
N1 C2 C3 N2 -0.3(7)
C9 C4 C5 C6 -1.0(10)
N1 C4 C5 C6 177.7(6)
C9 C4 C5 C10 -179.2(6)
N1 C4 C5 C10 -0.5(9)
C4 C5 C6 C7 0.3(10)
C10 C5 C6 C7 178.4(6)
C5 C6 C7 C8 -0.5(11)
C6 C7 C8 C9 1.4(10)
C5 C4 C9 C8 1.9(10)
N1 C4 C9 C8 -176.8(6)
C5 C4 C9 C13 -175.7(6)
N1 C4 C9 C13 5.6(9)
C7 C8 C9 C4 -2.0(10)
C7 C8 C9 C13 175.7(6)
C6 C5 C10 C11 38.3(9)
C4 C5 C10 C11 -143.7(6)
C6 C5 C10 C12 -86.3(7)
C4 C5 C10 C12 91.7(7)
C4 C9 C13 C15 -129.5(7)
C8 C9 C13 C15 52.9(8)
C4 C9 C13 C14 106.4(7)
C8 C9 C13 C14 -71.1(8)
C21 C16 C17 C18 -1.6(9)
N2 C16 C17 C18 -179.3(5)
C21 C16 C17 C22 176.8(6)
N2 C16 C17 C22 -1.0(9)
C16 C17 C18 C19 1.2(9)
C22 C17 C18 C19 -177.2(6)
C17 C18 C19 C20 0.5(10)
C18 C19 C20 C21 -1.9(10)
C17 C16 C21 C20 0.2(9)
N2 C16 C21 C20 178.0(5)
C17 C16 C21 C25 -179.1(6)
N2 C16 C21 C25 -1.3(9)
C19 C20 C21 C16 1.6(10)
C19 C20 C21 C25 -179.2(6)
C16 C17 C22 C23 -109.3(7)
C18 C17 C22 C23 69.0(7)
C16 C17 C22 C24 126.4(6)
C18 C17 C22 C24 -55.3(8)
C16 C21 C25 C27 -129.3(7)
C20 C21 C25 C27 51.5(8)
C16 C21 C25 C26 107.2(7)
C20 C21 C25 C26 -72.0(8)
N3 C29 C30 N4 -1.6(7)
C36 C31 C32 C33 -2.2(10)
N3 C31 C32 C33 176.0(5)
C36 C31 C32 C37 179.5(6)
N3 C31 C32 C37 -2.3(9)
C31 C32 C33 C34 1.9(9)
C37 C32 C33 C34 -179.8(6)
C32 C33 C34 C35 0.0(10)
C32 C33 C34 C38 178.2(6)
C33 C34 C35 C36 -1.7(10)
C38 C34 C35 C36 -179.9(6)
C32 C31 C36 C35 0.6(10)
N3 C31 C36 C35 -177.6(5)
C32 C31 C36 C39 -179.2(6)
N3 C31 C36 C39 2.6(10)
C34 C35 C36 C31 1.4(10)
C34 C35 C36 C39 -178.8(6)
N4 C40 C41 O1 62.6(8)
N2 C1 N1 C2 -0.5(6)
Au1 C1 N1 C2 -179.6(4)
N2 C1 N1 C4 -178.2(5)
Au1 C1 N1 C4 2.7(8)
C3 C2 N1 C1 0.5(7)
C3 C2 N1 C4 178.1(5)
C9 C4 N1 C1 80.2(8)
C5 C4 N1 C1 -98.6(7)
C9 C4 N1 C2 -97.2(7)
C5 C4 N1 C2 84.1(8)
N1 C1 N2 C3 0.3(6)
Au1 C1 N2 C3 179.4(4)
N1 C1 N2 C16 178.5(5)
Au1 C1 N2 C16 -2.4(8)
C2 C3 N2 C1 0.0(7)
C2 C3 N2 C16 -178.1(5)
C21 C16 N2 C1 -92.0(7)
C17 C16 N2 C1 85.9(7)
C21 C16 N2 C3 85.8(7)
C17 C16 N2 C3 -96.2(7)
N4 C28 N3 C29 0.1(7)
Au1 C28 N3 C29 178.0(5)
N4 C28 N3 C31 -179.2(5)
Au1 C28 N3 C31 -1.4(8)
C30 C29 N3 C28 1.0(7)
C30 C29 N3 C31 -179.7(6)
C36 C31 N3 C28 -79.3(8)
C32 C31 N3 C28 102.5(7)
C36 C31 N3 C29 101.4(8)
C32 C31 N3 C29 -76.8(8)
N3 C28 N4 C30 -1.2(7)
Au1 C28 N4 C30 -179.0(5)
N3 C28 N4 C40 -179.4(6)
Au1 C28 N4 C40 2.8(9)
C29 C30 N4 C28 1.8(7)
C29 C30 N4 C40 -180.0(6)
C41 C40 N4 C28 98.9(7)
C41 C40 N4 C30 -79.1(8)
